data_4061453
_journal_name_full Organometallics
_journal_paper_doi 10.1021/om0501780
_journal_year 2005
_chemical_formula_sum 'C43 H61 K2 N3 O5'
_chemical_formula_weight 778.15
_space_group_IT_number 15
_symmetry_cell_setting monoclinic
_symmetry_space_group_name_Hall '-C 2yc'
_symmetry_space_group_name_H-M 'C 1 2/c 1'
_cell_angle_alpha 90.00
_cell_angle_beta 119.704(2)
_cell_angle_gamma 90.00
_cell_formula_units_Z 8
_cell_length_a 32.017(3)
_cell_length_b 11.4707(10)
_cell_length_c 26.801(2)
_cell_measurement_temperature 117(1)
_cell_volume 8549.6(12)
_diffrn_ambient_temperature 117(1)
_exptl_crystal_density_diffrn 1.209
_cod_original_sg_symbol_H-M 'C 2/c'
_cod_database_code 4061453

loop_
_symmetry_equiv_pos_as_xyz
'x, y, z'
'-x, y, -z+1/2'
'x+1/2, y+1/2, z'
'-x+1/2, y+1/2, -z+1/2'
'-x, -y, -z'
'x, -y, z-1/2'
'-x+1/2, -y+1/2, -z'
'x+1/2, -y+1/2, z-1/2'

loop_
_atom_site_label
_atom_site_type_symbol
_atom_site_fract_x
_atom_site_fract_y
_atom_site_fract_z
_atom_site_U_iso_or_equiv
_atom_site_adp_type
_atom_site_occupancy
_atom_site_symmetry_multiplicity
_atom_site_calc_flag
_atom_site_refinement_flags
_atom_site_disorder_assembly
_atom_site_disorder_group
C1 C -0.12217(12) 0.9183(3) 0.24760(14) 0.0393(9) Uani 1 1 d . . .
C2 C -0.17105(13) 0.9438(4) 0.21363(16) 0.0533(11) Uani 1 1 d . . .
H2 H -0.1934 0.8849 0.2058 0.064 Uiso 1 1 calc R . .
C3 C -0.18696(14) 1.0524(5) 0.19163(16) 0.0613(13) Uani 1 1 d . . .
H3 H -0.2197 1.0673 0.1695 0.074 Uiso 1 1 calc R . .
C4 C -0.15391(14) 1.1396(4) 0.20256(15) 0.0517(11) Uani 1 1 d . . .
H4 H -0.1648 1.2134 0.1873 0.062 Uiso 1 1 calc R . .
C5 C -0.10468(12) 1.1204(3) 0.23578(13) 0.0378(8) Uani 1 1 d . . .
C6 C -0.08860(11) 1.0092(3) 0.25931(12) 0.0307(7) Uani 1 1 d . . .
C7 C -0.01864(10) 1.0018(3) 0.34829(12) 0.0241(7) Uani 1 1 d . . .
C8 C 0.03493(10) 0.9788(2) 0.38109(12) 0.0221(6) Uani 1 1 d . . .
C9 C 0.06303(11) 0.9934(3) 0.35513(12) 0.0265(7) Uani 1 1 d . . .
H9 H 0.0492 1.0180 0.3172 0.032 Uiso 1 1 calc R . .
C10 C 0.11171(11) 0.9707(3) 0.38674(13) 0.0332(8) Uani 1 1 d . . .
H10 H 0.1313 0.9809 0.3706 0.040 Uiso 1 1 calc R . .
C11 C 0.13064(11) 0.9329(3) 0.44230(13) 0.0293(7) Uani 1 1 d . . .
H11 H 0.1632 0.9156 0.4640 0.035 Uiso 1 1 calc R . .
C12 C 0.10082(10) 0.9204(2) 0.46598(12) 0.0227(6) Uani 1 1 d . . .
C13 C 0.12125(10) 0.8846(2) 0.52774(12) 0.0241(6) Uani 1 1 d . . .
C14 C 0.18768(10) 0.8144(3) 0.60951(12) 0.0255(7) Uani 1 1 d . . .
C15 C 0.22178(11) 0.8967(3) 0.64687(13) 0.0300(7) Uani 1 1 d . . .
C16 C 0.24499(12) 0.8785(3) 0.70582(14) 0.0383(8) Uani 1 1 d . . .
H16 H 0.2669 0.9336 0.7302 0.046 Uiso 1 1 calc R . .
C17 C 0.23620(12) 0.7803(3) 0.72888(14) 0.0394(8) Uani 1 1 d . . .
H17 H 0.2512 0.7704 0.7685 0.047 Uiso 1 1 calc R . .
C18 C 0.20473(12) 0.6968(3) 0.69221(14) 0.0387(8) Uani 1 1 d . . .
H18 H 0.1998 0.6292 0.7077 0.046 Uiso 1 1 calc R . .
C19 C 0.18028(11) 0.7111(3) 0.63275(13) 0.0315(7) Uani 1 1 d . . .
C20 C -0.10575(15) 0.7977(3) 0.27131(18) 0.0485(10) Uani 1 1 d . . .
H20 H -0.0708(15) 0.795(3) 0.2876(17) 0.058 Uiso 1 1 calc . . .
C21 C -0.11610(19) 0.7712(4) 0.3202(2) 0.0761(14) Uani 1 1 d . . .
H21A H -0.0985 0.8245 0.3513 0.114 Uiso 1 1 calc R . .
H21B H -0.1064 0.6928 0.3334 0.114 Uiso 1 1 calc R . .
H21C H -0.1499 0.7797 0.3065 0.114 Uiso 1 1 calc R . .
C22 C -0.1273(2) 0.7044(5) 0.2248(3) 0.0967(18) Uani 1 1 d . . .
H22A H -0.1614 0.7007 0.2098 0.145 Uiso 1 1 calc R . .
H22B H -0.1132 0.6302 0.2409 0.145 Uiso 1 1 calc R . .
H22C H -0.1209 0.7236 0.1944 0.145 Uiso 1 1 calc R . .
C23 C -0.06978(15) 1.2180(3) 0.24678(17) 0.0506(10) Uani 1 1 d . . .
H23 H -0.0377(16) 1.183(3) 0.2628(17) 0.061 Uiso 1 1 calc . . .
C24 C -0.0799(2) 1.2850(4) 0.1927(2) 0.0750(14) Uani 1 1 d . . .
H24A H -0.0822 1.2312 0.1639 0.113 Uiso 1 1 calc R . .
H24B H -0.0542 1.3390 0.2017 0.113 Uiso 1 1 calc R . .
H24C H -0.1096 1.3269 0.1783 0.113 Uiso 1 1 calc R . .
C25 C -0.0685(2) 1.3030(4) 0.2912(2) 0.0753(14) Uani 1 1 d . . .
H25A H -0.0997 1.3372 0.2770 0.113 Uiso 1 1 calc R . .
H25B H -0.0454 1.3633 0.2981 0.113 Uiso 1 1 calc R . .
H25C H -0.0595 1.2622 0.3263 0.113 Uiso 1 1 calc R . .
C26 C 0.23081(13) 1.0067(3) 0.62142(15) 0.0377(8) Uani 1 1 d . . .
H26 H 0.2210(13) 0.990(3) 0.5812(16) 0.045 Uiso 1 1 calc . . .
C27 C 0.28336(15) 1.0438(4) 0.65125(19) 0.0640(12) Uani 1 1 d . . .
H27A H 0.2938 1.0633 0.6905 0.096 Uiso 1 1 calc R . .
H27B H 0.2869 1.1106 0.6320 0.096 Uiso 1 1 calc R . .
H27C H 0.3026 0.9809 0.6500 0.096 Uiso 1 1 calc R . .
C28 C 0.19943(17) 1.1057(3) 0.6218(2) 0.0646(12) Uani 1 1 d . . .
H28A H 0.2067 1.1207 0.6606 0.097 Uiso 1 1 calc R . .
H28B H 0.1662 1.0844 0.5990 0.097 Uiso 1 1 calc R . .
H28C H 0.2055 1.1747 0.6062 0.097 Uiso 1 1 calc R . .
C29 C 0.14700(13) 0.6175(3) 0.59309(16) 0.0401(8) Uani 1 1 d . . .
H29 H 0.1244(13) 0.656(3) 0.5571(16) 0.048 Uiso 1 1 calc . . .
C30 C 0.1178(2) 0.5579(6) 0.6137(3) 0.117(3) Uani 1 1 d . . .
H30A H 0.0944 0.5092 0.5837 0.176 Uiso 1 1 calc R . .
H30B H 0.1017 0.6147 0.6244 0.176 Uiso 1 1 calc R . .
H30C H 0.1383 0.5107 0.6464 0.176 Uiso 1 1 calc R . .
C31 C 0.1738(2) 0.5324(6) 0.5787(4) 0.167(4) Uani 1 1 d . . .
H31A H 0.1909 0.4801 0.6104 0.250 Uiso 1 1 calc R . .
H31B H 0.1962 0.5727 0.5709 0.250 Uiso 1 1 calc R . .
H31C H 0.1517 0.4888 0.5454 0.250 Uiso 1 1 calc R . .
C32 C -0.0454(3) 0.5756(8) 0.1670(4) 0.148(3) Uani 1 1 d . . .
H32A H -0.0570 0.5887 0.1938 0.178 Uiso 1 1 calc R . .
H32B H -0.0280 0.5022 0.1768 0.178 Uiso 1 1 calc R . .
C33 C -0.0854(3) 0.5696(8) 0.1095(4) 0.158(4) Uani 1 1 d . . .
H33A H -0.1122 0.6163 0.1055 0.189 Uiso 1 1 calc R . .
H33B H -0.0960 0.4898 0.0985 0.189 Uiso 1 1 calc R . .
C34 C -0.0642(3) 0.6196(4) 0.0740(3) 0.148(4) Uani 1 1 d . . .
H34A H -0.0832 0.6850 0.0509 0.178 Uiso 1 1 calc R . .
H34B H -0.0628 0.5607 0.0489 0.178 Uiso 1 1 calc R . .
C35 C -0.0127(2) 0.6597(4) 0.1203(2) 0.100(2) Uani 1 1 d . . .
H35A H 0.0115 0.6043 0.1236 0.120 Uiso 1 1 calc R . .
H35B H -0.0052 0.7359 0.1112 0.120 Uiso 1 1 calc R . .
C36 C -0.0807(2) 0.7744(4) 0.4837(3) 0.098(2) Uani 1 1 d . . .
H36A H -0.1066 0.7291 0.4538 0.117 Uiso 1 1 calc R . .
H36B H -0.0925 0.8528 0.4828 0.117 Uiso 1 1 calc R . .
C37 C -0.0652(5) 0.7210(6) 0.5400(5) 0.194(6) Uani 1 1 d . . .
H37A H -0.0643 0.7775 0.5674 0.233 Uiso 1 1 calc R . .
H37B H -0.0858 0.6564 0.5372 0.233 Uiso 1 1 calc R . .
C38 C -0.0228(4) 0.6860(14) 0.5532(6) 0.286(11) Uani 1 1 d . . .
H38A H -0.0210 0.6037 0.5623 0.343 Uiso 1 1 calc R . .
H38B H -0.0003 0.7257 0.5883 0.343 Uiso 1 1 calc R . .
C39 C -0.0064(3) 0.6992(6) 0.5150(6) 0.173(5) Uani 1 1 d . . .
H39A H -0.0062 0.6257 0.4972 0.208 Uiso 1 1 calc R . .
H39B H 0.0254 0.7335 0.5330 0.208 Uiso 1 1 calc R . .
C40 C 0.7900(8) 0.233(3) 0.0191(12) 0.275(17) Uani 1 1 d . . .
H40A H 0.8122 0.1930 0.0104 0.330 Uiso 1 1 calc R . .
H40B H 0.8091 0.2765 0.0544 0.330 Uiso 1 1 calc R . .
C41 C 0.7324(12) 0.1951(13) 0.0196(13) 0.271(11) Uani 1 1 d . . .
H41A H 0.7360 0.2267 0.0551 0.325 Uiso 1 1 calc R . .
H41B H 0.7131 0.1249 0.0109 0.325 Uiso 1 1 calc R . .
C42 C 0.2457(5) 0.3786(9) 1.0166(10) 0.250(8) Uani 1 1 d . . .
H42A H 0.2269 0.4214 1.0299 0.300 Uiso 1 1 calc R . .
H42B H 0.2678 0.4290 1.0120 0.300 Uiso 1 1 calc R . .
C43 C 0.2320(3) 0.2343(13) 0.9507(5) 0.152(4) Uani 1 1 d . . .
H43A H 0.2539 0.2670 0.9391 0.182 Uiso 1 1 calc R . .
H43B H 0.2026 0.2141 0.9158 0.182 Uiso 1 1 calc R . .
K1 K 0.0000 1.0000 0.5000 0.0320(3) Uani 1 2 d S . .
K2 K -0.12829(2) 1.08466(7) 0.33871(3) 0.0370(2) Uani 1 1 d . . .
K3 K 0.0000 0.82391(9) 0.2500 0.0391(3) Uani 1 2 d S . .
N1 N -0.03861(9) 0.9860(2) 0.29249(10) 0.0275(6) Uani 1 1 d . . .
N2 N 0.05357(8) 0.9452(2) 0.43609(10) 0.0229(5) Uani 1 1 d . . .
N3 N 0.16370(8) 0.8361(2) 0.55053(10) 0.0245(6) Uani 1 1 d . . .
O1 O -0.03897(7) 1.03371(19) 0.37610(8) 0.0316(5) Uani 1 1 d . . .
O2 O 0.09679(8) 0.9073(2) 0.55241(9) 0.0365(6) Uani 1 1 d . . .
O3 O -0.01555(15) 0.6631(3) 0.17123(15) 0.0873(11) Uani 1 1 d . . .
O4 O -0.04235(16) 0.7777(3) 0.47463(15) 0.0934(12) Uani 1 1 d . . .
O5 O 0.7701(14) 0.169(3) 0.0274(8) 0.191(11) Uani 0.50 1 d P . .
O6 O 0.2221(5) 0.3134(14) 0.9759(5) 0.132(4) Uani 0.50 1 d P . .

loop_
_atom_site_aniso_label
_atom_site_aniso_U_11
_atom_site_aniso_U_22
_atom_site_aniso_U_33
_atom_site_aniso_U_23
_atom_site_aniso_U_13
_atom_site_aniso_U_12
C1 0.0260(18) 0.068(2) 0.0284(18) -0.0142(17) 0.0171(15) -0.0096(17)
C2 0.0231(19) 0.102(3) 0.033(2) -0.023(2) 0.0123(17) -0.012(2)
C3 0.024(2) 0.123(4) 0.029(2) -0.011(2) 0.0076(17) 0.013(3)
C4 0.038(2) 0.089(3) 0.0259(19) 0.0054(19) 0.0139(18) 0.027(2)
C5 0.0295(18) 0.062(2) 0.0213(17) 0.0037(16) 0.0124(15) 0.0125(17)
C6 0.0178(16) 0.060(2) 0.0154(15) -0.0037(15) 0.0093(13) 0.0009(15)
C7 0.0204(16) 0.0311(16) 0.0224(16) 0.0035(13) 0.0117(14) 0.0016(13)
C8 0.0215(16) 0.0256(15) 0.0185(15) -0.0011(12) 0.0094(13) -0.0003(12)
C9 0.0233(16) 0.0391(17) 0.0169(15) 0.0025(13) 0.0097(13) 0.0004(14)
C10 0.0211(17) 0.058(2) 0.0246(17) 0.0026(15) 0.0142(15) 0.0010(15)
C11 0.0189(16) 0.0464(19) 0.0233(16) 0.0009(14) 0.0109(14) 0.0024(14)
C12 0.0218(16) 0.0275(15) 0.0198(15) -0.0013(12) 0.0109(13) 0.0016(13)
C13 0.0229(16) 0.0283(16) 0.0228(15) -0.0016(13) 0.0126(14) 0.0014(13)
C14 0.0188(15) 0.0359(17) 0.0215(16) 0.0007(13) 0.0098(13) 0.0088(13)
C15 0.0246(16) 0.0379(18) 0.0276(17) -0.0011(14) 0.0130(14) 0.0060(14)
C16 0.0286(18) 0.051(2) 0.0264(18) -0.0062(16) 0.0071(15) 0.0044(16)
C17 0.0329(19) 0.059(2) 0.0215(17) 0.0106(17) 0.0099(16) 0.0165(17)
C18 0.0346(19) 0.047(2) 0.0323(19) 0.0122(16) 0.0149(17) 0.0107(16)
C19 0.0279(18) 0.0353(18) 0.0316(18) 0.0035(14) 0.0149(15) 0.0066(14)
C20 0.038(2) 0.063(3) 0.054(2) -0.010(2) 0.030(2) -0.0161(19)
C21 0.088(4) 0.083(3) 0.082(3) 0.010(3) 0.061(3) -0.004(3)
C22 0.098(4) 0.087(4) 0.097(4) -0.042(3) 0.042(4) -0.020(3)
C23 0.048(2) 0.055(2) 0.051(2) 0.0130(19) 0.026(2) 0.016(2)
C24 0.101(4) 0.068(3) 0.076(3) 0.022(3) 0.060(3) 0.018(3)
C25 0.096(4) 0.071(3) 0.057(3) -0.004(2) 0.036(3) -0.010(3)
C26 0.038(2) 0.040(2) 0.0308(19) -0.0075(16) 0.0136(17) -0.0066(16)
C27 0.052(3) 0.071(3) 0.055(3) 0.004(2) 0.016(2) -0.018(2)
C28 0.078(3) 0.043(2) 0.081(3) -0.003(2) 0.046(3) 0.007(2)
C29 0.040(2) 0.0375(19) 0.034(2) 0.0068(16) 0.0117(17) -0.0002(16)
C30 0.117(5) 0.155(6) 0.107(5) -0.059(4) 0.076(4) -0.090(5)
C31 0.077(4) 0.150(6) 0.276(11) -0.161(7) 0.091(6) -0.041(4)
C32 0.144(7) 0.142(7) 0.157(8) -0.056(6) 0.074(7) -0.040(6)
C33 0.109(6) 0.144(7) 0.143(8) 0.049(6) 0.004(6) 0.019(5)
C34 0.215(8) 0.041(3) 0.054(4) 0.009(2) -0.035(4) 0.018(4)
C35 0.164(6) 0.057(3) 0.044(3) -0.003(2) 0.025(3) 0.018(3)
C36 0.082(4) 0.044(3) 0.164(7) -0.018(3) 0.060(4) -0.013(3)
C37 0.442(19) 0.061(4) 0.218(11) -0.047(6) 0.269(13) -0.066(7)
C38 0.116(8) 0.35(2) 0.206(13) 0.184(13) -0.060(8) -0.070(10)
C39 0.120(7) 0.047(3) 0.357(16) -0.012(6) 0.121(9) 0.005(4)
C40 0.156(14) 0.31(4) 0.31(3) 0.04(2) 0.074(15) 0.061(18)
C41 0.30(2) 0.162(11) 0.46(4) 0.157(15) 0.28(3) 0.072(14)
C42 0.183(12) 0.125(8) 0.54(3) -0.031(15) 0.254(17) -0.021(9)
C43 0.090(6) 0.217(12) 0.175(10) 0.070(9) 0.087(7) -0.014(7)
K1 0.0252(5) 0.0487(6) 0.0253(5) 0.0053(4) 0.0149(4) 0.0040(4)
K2 0.0240(4) 0.0663(5) 0.0218(4) -0.0018(3) 0.0122(3) 0.0086(3)
K3 0.0483(7) 0.0426(6) 0.0349(6) 0.000 0.0271(5) 0.000
N1 0.0180(13) 0.0458(16) 0.0184(13) -0.0009(11) 0.0088(11) 0.0014(11)
N2 0.0199(13) 0.0285(13) 0.0203(13) -0.0010(10) 0.0099(11) 0.0008(10)
N3 0.0222(14) 0.0305(14) 0.0204(13) 0.0004(11) 0.0103(11) 0.0048(11)
O1 0.0224(11) 0.0549(14) 0.0192(11) -0.0002(10) 0.0116(10) 0.0069(10)
O2 0.0276(12) 0.0630(15) 0.0228(12) 0.0102(11) 0.0153(10) 0.0186(11)
O3 0.132(3) 0.0482(18) 0.067(2) -0.0123(16) 0.038(2) -0.0048(19)
O4 0.105(3) 0.094(3) 0.070(2) -0.008(2) 0.035(2) -0.038(3)
O5 0.23(3) 0.180(18) 0.126(10) 0.031(10) 0.064(14) 0.132(18)
O6 0.121(9) 0.152(11) 0.106(8) -0.037(7) 0.042(7) -0.080(8)

loop_
_geom_bond_atom_site_label_1
_geom_bond_atom_site_label_2
_geom_bond_distance
_geom_bond_site_symmetry_2
_geom_bond_publ_flag
C1 C2 1.397(5) . ?
C1 C6 1.417(5) . ?
C1 C20 1.505(6) . ?
C1 K2 3.180(3) . ?
C2 C3 1.364(6) . ?
C2 K2 3.343(4) . ?
C3 C4 1.378(6) . ?
C3 K2 3.445(4) . ?
C4 C5 1.391(5) . ?
C4 K2 3.379(4) . ?
C5 C6 1.403(5) . ?
C5 C23 1.504(5) . ?
C5 K2 3.227(3) . ?
C6 N1 1.419(4) . ?
C6 K2 3.094(3) . ?
C7 O1 1.263(3) . ?
C7 N1 1.316(4) . ?
C7 C8 1.513(4) . ?
C7 K2 3.521(3) . ?
C8 N2 1.344(4) . ?
C8 C9 1.393(4) . ?
C9 C10 1.381(4) . ?
C9 K3 3.187(3) . ?
C10 C11 1.370(4) . ?
C11 C12 1.391(4) . ?
C12 N2 1.346(4) . ?
C12 C13 1.505(4) . ?
C13 O2 1.277(3) . ?
C13 N3 1.306(4) . ?
C13 K2 3.491(3) 5_576 ?
C14 N3 1.395(4) . ?
C14 C19 1.412(4) . ?
C14 C15 1.415(4) . ?
C14 K2 3.082(3) 5_576 ?
C15 C16 1.389(4) . ?
C15 C26 1.529(5) . ?
C15 K2 3.210(3) 5_576 ?
C16 C17 1.379(5) . ?
C16 K2 3.338(3) 5_576 ?
C17 C18 1.385(5) . ?
C17 K2 3.379(3) 5_576 ?
C18 C19 1.394(4) . ?
C18 K2 3.310(3) 5_576 ?
C19 C29 1.515(5) . ?
C19 K2 3.179(3) 5_576 ?
C20 C22 1.524(6) . ?
C20 C21 1.534(5) . ?
C23 C25 1.523(6) . ?
C23 C24 1.528(6) . ?
C26 C28 1.520(5) . ?
C26 C27 1.523(5) . ?
C29 C30 1.469(6) . ?
C29 C31 1.471(6) . ?
C32 O3 1.352(8) . ?
C32 C33 1.436(10) . ?
C32 K3 3.461(8) . ?
C33 C34 1.528(12) . ?
C34 C35 1.564(9) . ?
C35 O3 1.413(6) . ?
C36 O4 1.367(6) . ?
C36 C37 1.468(11) . ?
C36 K1 3.528(5) . ?
C37 C38 1.286(16) . ?
C38 C39 1.371(17) . ?
C39 O4 1.440(10) . ?
C39 K1 3.492(7) . ?
C40 O5 1.07(3) . ?
C40 C41 1.24(2) 7_655 ?
C40 C41 1.90(2) . ?
C41 O5 1.16(2) . ?
C41 C40 1.24(2) 7_655 ?
C42 O6 1.225(16) . ?
C42 C43 1.528(14) 7_557 ?
C43 O6 1.263(12) . ?
C43 C42 1.528(14) 7_557 ?
C43 O6 1.862(13) 7_557 ?
K1 O4 2.809(4) . ?
K1 O4 2.809(4) 5_576 ?
K1 O2 2.897(2) . ?
K1 O2 2.897(2) 5_576 ?
K1 O1 2.937(2) 5_576 ?
K1 O1 2.937(2) . ?
K1 N2 3.030(2) . ?
K1 N2 3.030(2) 5_576 ?
K1 C39 3.492(7) 5_576 ?
K1 C36 3.528(5) 5_576 ?
K2 O2 2.574(2) 5_576 ?
K2 O1 2.585(2) . ?
K2 C14 3.082(3) 5_576 ?
K2 C19 3.179(3) 5_576 ?
K2 C15 3.210(3) 5_576 ?
K2 C18 3.310(3) 5_576 ?
K2 C16 3.338(3) 5_576 ?
K2 C17 3.379(3) 5_576 ?
K3 O3 2.658(3) . ?
K3 O3 2.658(3) 2 ?
K3 N1 2.770(2) 2 ?
K3 N1 2.770(2) . ?
K3 C9 3.187(3) 2 ?
K3 C32 3.461(8) 2 ?
O2 K2 2.574(2) 5_576 ?
O6 C43 1.862(13) 7_557 ?
